data_4503004
loop_
_publ_author_name
'Liao, Sen'
'Yang, Xiaoping'
'Jones, Richard A.'

_publ_section_title
;
 Self-Assembly of Luminescent Hexanuclear Lanthanide Salen Complexes
;
_journal_issue 2
_journal_name_full 'Crystal Growth &amp; Design'
_journal_page_first 970
_journal_paper_doi 10.1021/cg201444p
_journal_volume 12
_journal_year 2012
_chemical_formula_moiety 'C80 H96 N8 O28 Tb6, 4(C H4 O), 2(Cl)'
_chemical_formula_sum 'C84 H112 Cl2 N8 O32 Tb6'
_chemical_formula_weight 2770.24
_chemical_name_systematic
; 
 ? 
;
_space_group_IT_number 2
_symmetry_cell_setting triclinic
_symmetry_space_group_name_Hall '-P 1'
_symmetry_space_group_name_H-M 'P -1'
_atom_sites_solution_hydrogens geom
_atom_sites_solution_primary direct
_atom_sites_solution_secondary difmap
_audit_creation_method SHELXL-97
_cell_angle_alpha 79.18(3)
_cell_angle_beta 68.23(2)
_cell_angle_gamma 69.44(3)
_cell_formula_units_Z 1
_cell_length_a 12.498(3)
_cell_length_b 14.737(3)
_cell_length_c 15.623(4)
_cell_measurement_reflns_used 6516
_cell_measurement_temperature 223(1)
_cell_measurement_theta_max 31.8691
_cell_measurement_theta_min 1.7566
_cell_volume 2496.6(12)
_computing_cell_refinement 'Collect software, Nonius B.V. 1998'
_computing_data_collection 'Collect software, Nonius B.V. 1998'
_computing_data_reduction
;
DENZO and Scalepack (Otwinoski and Minor, 1997)
;
_computing_molecular_graphics 'XP SHELXTL/PC, Siemens Analytical'
_computing_structure_refinement 'XL SHELXTL/PC, Siemens Analytical'
_computing_structure_solution
;

SIR97 - Altomare A., Burla M.C., Camalli M., Cascarano G.L., Giacovazzo C., 
Guagliardi A., Moliterni A.G.G., Polidori G.,Spagna R.
;
_diffrn_ambient_temperature 223(1)
_diffrn_detector_area_resol_mean 13.6612
_diffrn_measured_fraction_theta_full 0.994
_diffrn_measured_fraction_theta_max 0.994
_diffrn_measurement_device_type 'Mercury2 (2x2 bin mode)'
_diffrn_measurement_method dtprofit.ref
_diffrn_radiation_monochromator 'Graphite Monochromator'
_diffrn_radiation_source 'Sealed tube'
_diffrn_radiation_type MoK\a
_diffrn_radiation_wavelength 0.710747
_diffrn_reflns_av_R_equivalents 0.0411
_diffrn_reflns_av_sigmaI/netI 0.0563
_diffrn_reflns_limit_h_max 14
_diffrn_reflns_limit_h_min -13
_diffrn_reflns_limit_k_max 17
_diffrn_reflns_limit_k_min -17
_diffrn_reflns_limit_l_max 18
_diffrn_reflns_limit_l_min -18
_diffrn_reflns_number 18375
_diffrn_reflns_theta_full 25.00
_diffrn_reflns_theta_max 25.00
_diffrn_reflns_theta_min 3.09
_exptl_absorpt_coefficient_mu 4.325
_exptl_absorpt_correction_T_max 1.0000
_exptl_absorpt_correction_T_min 0.7046
_exptl_absorpt_correction_type multi-scan
_exptl_absorpt_process_details 'DENZO and Scalepack (Otwinoski and Minor, 1997)'
_exptl_crystal_colour Yellow
_exptl_crystal_density_diffrn 1.842
_exptl_crystal_density_method 'not measured'
_exptl_crystal_description Block
_exptl_crystal_F_000 1352
_exptl_crystal_size_max 0.17
_exptl_crystal_size_mid 0.16
_exptl_crystal_size_min 0.12
_refine_diff_density_max 2.388
_refine_diff_density_min -1.601
_refine_diff_density_rms 0.169
_refine_ls_extinction_method none
_refine_ls_goodness_of_fit_ref 1.046
_refine_ls_hydrogen_treatment constr
_refine_ls_matrix_type full
_refine_ls_number_parameters 595
_refine_ls_number_reflns 8746
_refine_ls_number_restraints 26
_refine_ls_restrained_S_all 1.069
_refine_ls_R_factor_all 0.0470
_refine_ls_R_factor_gt 0.0407
_refine_ls_shift/su_max 0.001
_refine_ls_shift/su_mean 0.000
_refine_ls_structure_factor_coef Fsqd
_refine_ls_weighting_details 'calc w=1/[\s^2^(Fo^2^)+(0.0427P)^2^+12.9810P] where P=(Fo^2^+2Fc^2^)/3'
_refine_ls_weighting_scheme calc
_refine_ls_wR_factor_gt 0.0997
_refine_ls_wR_factor_ref 0.1036
_reflns_number_gt 7710
_reflns_number_total 8746
_reflns_threshold_expression >2sigma(I)
_cod_data_source_file cg201444p_si_002.cif
_cod_data_source_block complex-2
_cod_depositor_comments
;
The following automatic conversions were performed:

'_symmetry_cell_setting' value 'Triclinic' changed to 'triclinic'
according to /home/saulius/struct/CIF-dictionaries/cif_core.dic
dictionary named 'cif_core.dic' version 2.4.1 from
2010-06-29.

'_exptl_absorpt_correction_type' value 'Multi-scan'
changed to 'multi-scan' according to
/home/saulius/struct/CIF-dictionaries/cif_core.dic dictionary named
'cif_core.dic' version 2.4.1 from 2010-06-29.

Automatic conversion script
Id: cif_fix_values 1715 2011-07-08 13:25:40Z adriana 
;
_cod_original_cell_volume 2496.7(11)
_cod_original_sg_symbol_H-M P-1
_cod_database_code 4503004

loop_
_symmetry_equiv_pos_as_xyz
'x, y, z'
'-x, -y, -z'

loop_
_atom_site_label
_atom_site_type_symbol
_atom_site_fract_x
_atom_site_fract_y
_atom_site_fract_z
_atom_site_U_iso_or_equiv
_atom_site_adp_type
_atom_site_occupancy
_atom_site_symmetry_multiplicity
_atom_site_calc_flag
_atom_site_refinement_flags
Tb1 Tb 0.88906(3) 0.43267(2) 0.49754(2) 0.01886(10) Uani 1 1 d .
Tb2 Tb 0.94504(3) 0.42114(2) 0.70725(2) 0.01993(10) Uani 1 1 d .
Tb3 Tb 0.84258(3) 0.23558(2) 0.67669(2) 0.01941(10) Uani 1 1 d .
Cl1 Cl 0.25247(18) 0.13894(13) 0.51454(13) 0.0348(4) Uani 1 1 d .
O1 O 1.1725(5) 0.8799(3) 0.4254(3) 0.0286(11) Uani 1 1 d .
O2 O 1.1943(4) 0.6989(3) 0.4633(3) 0.0223(10) Uani 1 1 d .
O3 O 1.1314(4) 0.4388(3) 0.6091(3) 0.0266(11) Uani 1 1 d .
O4 O 0.8855(5) 0.2852(3) 0.7935(3) 0.0253(11) Uani 1 1 d .
O5 O 0.7010(5) 0.2495(4) 0.9347(3) 0.0401(13) Uani 1 1 d .
O6 O 1.0909(7) 0.6013(5) 0.8329(4) 0.0577(17) Uani 1 1 d .
O7 O 0.9590(5) 0.5347(4) 0.7875(4) 0.0444(15) Uani 1 1 d .
O8 O 0.7813(4) 0.4109(3) 0.6675(3) 0.0199(9) Uani 1 1 d .
O9 O 0.7693(4) 0.1222(3) 0.7729(3) 0.0272(11) Uani 1 1 d .
O10 O 0.7873(5) -0.0576(4) 0.8413(4) 0.0402(13) Uani 1 1 d .
O11 O 0.9940(4) 0.3134(3) 0.5884(3) 0.0180(9) Uani 1 1 d .
H11C H 1.0781 0.2742 0.5595 0.022 Uiso 1 1 calc R
O12 O 0.9181(4) 0.5387(3) 0.5822(3) 0.0185(9) Uani 1 1 d .
H12B H 0.8494 0.5977 0.6005 0.022 Uiso 1 1 calc R
O13 O 1.0260(5) 0.1008(3) 0.6599(3) 0.0322(12) Uani 1 1 d .
H13A H 1.0775 0.1286 0.6446 0.039 Uiso 1 1 calc R
O14 O 0.9660(5) 0.3451(4) 0.3610(3) 0.0345(12) Uani 1 1 d .
H14B H 1.0133 0.3737 0.3265 0.041 Uiso 1 1 calc R
N1 N 1.3087(5) 0.5180(4) 0.5396(4) 0.0253(13) Uani 1 1 d .
N2 N 1.1249(6) 0.2958(5) 0.7463(5) 0.0447(18) Uani 1 1 d .
N3 N 0.7381(6) 0.4938(4) 0.8257(4) 0.0334(15) Uani 1 1 d .
N4 N 0.6187(5) 0.3077(4) 0.7320(4) 0.0213(12) Uani 1 1 d .
C1 C 1.1530(8) 0.9828(5) 0.4058(6) 0.0387(19) Uani 1 1 d .
H1B H 1.1045 1.0074 0.3662 0.058 Uiso 1 1 calc R
H1C H 1.2297 0.9946 0.3756 0.058 Uiso 1 1 calc R
H1D H 1.1120 1.0149 0.4625 0.058 Uiso 1 1 calc R
C2 C 1.2436(6) 0.8321(5) 0.4806(5) 0.0254(15) Uani 1 1 d .
C3 C 1.2974(8) 0.8754(6) 0.5155(5) 0.0376(19) Uani 1 1 d .
H3A H 1.2871 0.9416 0.5040 0.045 Uiso 1 1 calc R
C4 C 1.3684(9) 0.8178(6) 0.5691(7) 0.051(2) Uani 1 1 d .
H4A H 1.4066 0.8458 0.5929 0.062 Uiso 1 1 calc R
C5 C 1.3821(8) 0.7198(6) 0.5868(6) 0.041(2) Uani 1 1 d .
H5A H 1.4289 0.6825 0.6229 0.050 Uiso 1 1 calc R
C6 C 1.3255(7) 0.6753(5) 0.5506(5) 0.0268(15) Uani 1 1 d .
C7 C 1.2535(6) 0.7320(5) 0.4978(4) 0.0228(14) Uani 1 1 d .
C8 C 1.3508(7) 0.5712(5) 0.5669(5) 0.0295(16) Uani 1 1 d .
H8A H 1.4028 0.5394 0.6005 0.035 Uiso 1 1 calc R
C9 C 1.3436(7) 0.4140(5) 0.5667(6) 0.0377(19) Uani 1 1 d .
H9A H 1.4101 0.3958 0.5907 0.045 Uiso 1 1 calc R
H9B H 1.3678 0.3758 0.5145 0.045 Uiso 1 1 calc R
C10 C 1.2313(9) 0.3991(7) 0.6404(8) 0.071(4) Uani 1 1 d D
H10A H 1.2145 0.4371 0.6917 0.085 Uiso 1 1 calc R
C11 C 1.2432(9) 0.2968(7) 0.6795(8) 0.071(3) Uani 1 1 d D
H11A H 1.2671 0.2543 0.6307 0.086 Uiso 1 1 calc R
H11B H 1.3041 0.2746 0.7096 0.086 Uiso 1 1 calc R
C12 C 1.1276(8) 0.2244(6) 0.8071(5) 0.0386(19) Uani 1 1 d .
H12A H 1.2038 0.1842 0.8077 0.046 Uiso 1 1 calc R
C13 C 1.0247(7) 0.1997(5) 0.8749(4) 0.0257(15) Uani 1 1 d .
C14 C 1.0470(8) 0.1376(6) 0.9522(5) 0.039(2) Uani 1 1 d .
H14A H 1.1254 0.1119 0.9545 0.047 Uiso 1 1 calc R
C15 C 0.9543(9) 0.1160(6) 1.0224(6) 0.044(2) Uani 1 1 d .
H15A H 0.9694 0.0770 1.0734 0.053 Uiso 1 1 calc R
C16 C 0.8368(9) 0.1514(6) 1.0195(5) 0.041(2) Uani 1 1 d .
H16B H 0.7738 0.1360 1.0680 0.049 Uiso 1 1 calc R
C17 C 0.8144(8) 0.2102(5) 0.9429(5) 0.0344(18) Uani 1 1 d .
C18 C 0.9082(7) 0.2335(5) 0.8680(4) 0.0266(16) Uani 1 1 d .
C19 C 0.6036(10) 0.2235(8) 1.0045(6) 0.057(3) Uani 1 1 d .
H19A H 0.5308 0.2540 0.9892 0.086 Uiso 1 1 calc R
H19B H 0.5929 0.2446 1.0625 0.086 Uiso 1 1 calc R
H19C H 0.6212 0.1543 1.0093 0.086 Uiso 1 1 calc R
C20 C 1.1656(11) 0.6421(8) 0.8577(9) 0.077(3) Uani 1 1 d .
H20A H 1.2392 0.6391 0.8068 0.115 Uiso 1 1 calc R
H20B H 1.1848 0.6056 0.9106 0.115 Uiso 1 1 calc R
H20C H 1.1221 0.7086 0.8718 0.115 Uiso 1 1 calc R
C21 C 0.9806(9) 0.6005(6) 0.8982(6) 0.045(2) Uani 1 1 d .
C22 C 0.9370(10) 0.6293(6) 0.9872(6) 0.051(2) Uani 1 1 d .
H22A H 0.9847 0.6503 1.0078 0.061 Uiso 1 1 calc R
C23 C 0.8239(10) 0.6274(6) 1.0458(6) 0.050(2) Uani 1 1 d .
H23A H 0.7975 0.6448 1.1061 0.060 Uiso 1 1 calc R
C24 C 0.7494(10) 0.6002(6) 1.0165(6) 0.050(2) Uani 1 1 d .
H24A H 0.6708 0.6038 1.0549 0.060 Uiso 1 1 calc R
C25 C 0.7950(9) 0.5661(6) 0.9257(6) 0.045(2) Uani 1 1 d .
C26 C 0.9169(10) 0.5630(6) 0.8605(7) 0.050(3) Uani 1 1 d .
C27 C 0.7140(9) 0.5341(6) 0.9003(6) 0.046(2) Uani 1 1 d .
H27A H 0.6360 0.5437 0.9423 0.055 Uiso 1 1 calc R
C28 C 0.6428(7) 0.4639(5) 0.8161(5) 0.0333(17) Uani 1 1 d .
H28A H 0.5642 0.5086 0.8463 0.040 Uiso 1 1 calc R
H28B H 0.6456 0.3997 0.8463 0.040 Uiso 1 1 calc R
C29 C 0.6585(6) 0.4623(5) 0.7156(5) 0.0261(15) Uani 1 1 d .
H29A H 0.6387 0.5291 0.6884 0.031 Uiso 1 1 calc R
C30 C 0.5756(7) 0.4116(5) 0.7053(5) 0.0270(15) Uani 1 1 d .
H30A H 0.4929 0.4399 0.7445 0.032 Uiso 1 1 calc R
H30B H 0.5771 0.4203 0.6418 0.032 Uiso 1 1 calc R
C31 C 0.5351(7) 0.2674(5) 0.7788(5) 0.0266(15) Uani 1 1 d .
H31A H 0.4551 0.3070 0.7918 0.032 Uiso 1 1 calc R
C32 C 0.5552(7) 0.1657(5) 0.8130(4) 0.0272(16) Uani 1 1 d .
C33 C 0.4500(8) 0.1354(6) 0.8551(5) 0.0336(17) Uani 1 1 d .
H33A H 0.3745 0.1804 0.8594 0.040 Uiso 1 1 calc R
C34 C 0.4567(8) 0.0429(6) 0.8892(5) 0.0364(18) Uani 1 1 d .
H34A H 0.3868 0.0244 0.9157 0.044 Uiso 1 1 calc R
C35 C 0.5691(8) -0.0243(6) 0.8842(5) 0.0381(19) Uani 1 1 d .
H35A H 0.5744 -0.0884 0.9063 0.046 Uiso 1 1 calc R
C36 C 0.6724(7) 0.0029(5) 0.8471(5) 0.0309(17) Uani 1 1 d .
C37 C 0.6699(6) 0.0993(5) 0.8081(4) 0.0232(15) Uani 1 1 d .
C38 C 0.7977(8) -0.1520(5) 0.8865(6) 0.044(2) Uani 1 1 d .
H38A H 0.8815 -0.1871 0.8774 0.066 Uiso 1 1 calc R
H38B H 0.7645 -0.1861 0.8613 0.066 Uiso 1 1 calc R
H38C H 0.7541 -0.1465 0.9514 0.066 Uiso 1 1 calc R
C39 C 1.0531(8) 0.0197(6) 0.7243(6) 0.050(2) Uani 1 1 d .
H39A H 1.1337 -0.0224 0.6972 0.075 Uiso 1 1 calc R
H39B H 0.9963 -0.0156 0.7387 0.075 Uiso 1 1 calc R
H39C H 1.0473 0.0428 0.7798 0.075 Uiso 1 1 calc R
C40 C 1.0154(10) 0.2446(6) 0.3447(7) 0.062(3) Uani 1 1 d .
H40A H 1.0358 0.2369 0.2803 0.093 Uiso 1 1 calc R
H40B H 0.9568 0.2121 0.3807 0.093 Uiso 1 1 calc R
H40C H 1.0869 0.2170 0.3620 0.093 Uiso 1 1 calc R
C41 C 0.6241(14) 0.7390(9) 0.7107(9) 0.119(5) Uani 1 1 d U
H41A H 0.6720 0.7169 0.7509 0.179 Uiso 1 1 calc R
H41B H 0.5498 0.7233 0.7398 0.179 Uiso 1 1 calc R
H41C H 0.6064 0.8081 0.6986 0.179 Uiso 1 1 calc R
O15 O 0.6929(6) 0.6906(4) 0.6220(4) 0.0571(17) Uani 1 1 d U
H15B H 0.6988 0.7319 0.5788 0.086 Uiso 1 1 calc R
C42 C 0.4679(9) 0.0284(7) 0.6484(6) 0.056(2) Uani 1 1 d DU
H42B H 0.4256 0.0961 0.6404 0.084 Uiso 1 1 calc R
H42C H 0.4940 -0.0019 0.5918 0.084 Uiso 1 1 calc R
H42D H 0.5372 0.0218 0.6649 0.084 Uiso 1 1 calc R
O16 O 0.3768(9) -0.0241(7) 0.7311(7) 0.140(4) Uani 1 1 d DU
H16A H 0.3499 0.0048 0.7783 0.210 Uiso 1 1 calc R

loop_
_atom_site_aniso_label
_atom_site_aniso_U_11
_atom_site_aniso_U_22
_atom_site_aniso_U_33
_atom_site_aniso_U_23
_atom_site_aniso_U_13
_atom_site_aniso_U_12
Tb1 0.0223(2) 0.01746(16) 0.01799(17) 0.00227(11) -0.00686(13) -0.00899(13)
Tb2 0.0260(2) 0.01826(17) 0.01670(17) 0.00038(11) -0.00615(13) -0.00995(13)
Tb3 0.0210(2) 0.01737(16) 0.02036(17) 0.00285(11) -0.00649(13) -0.00897(13)
Cl1 0.0340(11) 0.0255(9) 0.0385(10) -0.0062(7) -0.0036(8) -0.0086(8)
O1 0.039(3) 0.024(2) 0.032(3) 0.0050(19) -0.018(2) -0.017(2)
O2 0.030(3) 0.024(2) 0.021(2) 0.0035(18) -0.011(2) -0.017(2)
O3 0.022(3) 0.022(2) 0.030(3) 0.0114(19) -0.010(2) -0.005(2)
O4 0.036(3) 0.027(2) 0.016(2) 0.0043(18) -0.011(2) -0.014(2)
O5 0.046(4) 0.042(3) 0.026(3) 0.012(2) -0.003(2) -0.023(3)
O6 0.075(5) 0.060(4) 0.051(4) -0.013(3) -0.020(4) -0.032(4)
O7 0.045(4) 0.028(3) 0.046(4) -0.009(2) 0.013(3) -0.021(3)
O8 0.022(3) 0.020(2) 0.018(2) 0.0006(17) -0.0057(19) -0.0080(19)
O9 0.030(3) 0.026(3) 0.028(3) 0.0095(19) -0.010(2) -0.016(2)
O10 0.041(4) 0.028(3) 0.045(3) 0.016(2) -0.011(3) -0.017(3)
O11 0.022(3) 0.014(2) 0.017(2) -0.0015(16) -0.0054(19) -0.0053(18)
O12 0.022(3) 0.014(2) 0.018(2) 0.0032(16) -0.0050(19) -0.0080(18)
O13 0.027(3) 0.019(2) 0.045(3) 0.006(2) -0.010(2) -0.008(2)
O14 0.045(4) 0.032(3) 0.028(3) -0.006(2) 0.000(2) -0.024(3)
N1 0.022(3) 0.024(3) 0.026(3) 0.005(2) -0.009(3) -0.006(2)
N2 0.037(4) 0.061(5) 0.039(4) 0.029(3) -0.021(3) -0.026(4)
N3 0.034(4) 0.036(4) 0.026(3) -0.009(3) 0.000(3) -0.013(3)
N4 0.020(3) 0.017(3) 0.027(3) 0.003(2) -0.007(2) -0.008(2)
C1 0.060(6) 0.020(4) 0.045(5) 0.003(3) -0.024(4) -0.017(4)
C2 0.025(4) 0.031(4) 0.023(4) -0.003(3) -0.003(3) -0.016(3)
C3 0.045(5) 0.037(4) 0.041(5) -0.008(3) -0.015(4) -0.021(4)
C4 0.055(6) 0.048(5) 0.076(7) -0.012(4) -0.042(5) -0.020(5)
C5 0.037(5) 0.055(5) 0.048(5) -0.007(4) -0.030(4) -0.015(4)
C6 0.024(4) 0.029(4) 0.029(4) -0.001(3) -0.009(3) -0.010(3)
C7 0.022(4) 0.035(4) 0.013(3) -0.003(3) -0.001(3) -0.015(3)
C8 0.026(4) 0.042(4) 0.024(4) 0.004(3) -0.012(3) -0.014(3)
C9 0.032(5) 0.022(4) 0.054(5) 0.014(3) -0.018(4) -0.005(3)
C10 0.036(6) 0.072(7) 0.083(8) 0.058(6) -0.026(5) -0.017(5)
C11 0.049(7) 0.093(8) 0.070(7) 0.041(6) -0.033(6) -0.028(6)
C12 0.042(5) 0.045(5) 0.035(4) 0.010(3) -0.029(4) -0.010(4)
C13 0.041(5) 0.021(3) 0.018(3) 0.003(3) -0.012(3) -0.014(3)
C14 0.058(6) 0.035(4) 0.034(4) 0.009(3) -0.028(4) -0.017(4)
C15 0.078(7) 0.035(4) 0.031(4) 0.016(3) -0.031(5) -0.027(4)
C16 0.069(7) 0.038(4) 0.023(4) 0.009(3) -0.012(4) -0.034(4)
C17 0.052(6) 0.029(4) 0.027(4) 0.007(3) -0.015(4) -0.021(4)
C18 0.038(5) 0.019(3) 0.020(4) 0.001(3) -0.007(3) -0.010(3)
C19 0.063(7) 0.071(7) 0.032(5) 0.012(4) -0.006(4) -0.034(5)
C20 0.090(9) 0.071(7) 0.098(9) -0.017(6) -0.040(7) -0.043(7)
C21 0.059(6) 0.037(5) 0.036(5) -0.004(3) -0.016(4) -0.010(4)
C22 0.078(8) 0.035(5) 0.044(5) -0.008(4) -0.033(5) -0.007(5)
C23 0.072(7) 0.046(5) 0.023(4) -0.007(3) -0.009(4) -0.014(5)
C24 0.073(7) 0.042(5) 0.028(4) -0.010(3) -0.012(4) -0.011(5)
C25 0.072(7) 0.034(4) 0.031(4) 0.003(3) -0.020(4) -0.017(4)
C26 0.080(8) 0.031(4) 0.069(7) 0.021(4) -0.055(6) -0.033(5)
C27 0.057(6) 0.039(5) 0.032(4) -0.004(3) -0.006(4) -0.012(4)
C28 0.030(5) 0.030(4) 0.034(4) -0.004(3) -0.002(3) -0.010(3)
C29 0.024(4) 0.016(3) 0.027(4) -0.001(3) -0.003(3) 0.000(3)
C30 0.024(4) 0.024(4) 0.026(4) 0.007(3) -0.005(3) -0.007(3)
C31 0.024(4) 0.032(4) 0.022(4) 0.001(3) -0.006(3) -0.010(3)
C32 0.034(5) 0.032(4) 0.020(3) 0.009(3) -0.008(3) -0.021(3)
C33 0.035(5) 0.038(4) 0.030(4) 0.005(3) -0.008(3) -0.020(4)
C34 0.035(5) 0.043(5) 0.033(4) 0.011(3) -0.005(3) -0.028(4)
C35 0.052(6) 0.036(4) 0.030(4) 0.011(3) -0.012(4) -0.028(4)
C36 0.036(5) 0.030(4) 0.028(4) 0.005(3) -0.009(3) -0.016(3)
C37 0.028(4) 0.022(3) 0.021(3) 0.004(3) -0.005(3) -0.014(3)
C38 0.050(6) 0.025(4) 0.049(5) 0.015(3) -0.014(4) -0.013(4)
C39 0.038(5) 0.036(5) 0.062(6) 0.020(4) -0.019(4) -0.004(4)
C40 0.063(7) 0.036(5) 0.062(6) -0.022(4) 0.017(5) -0.017(5)
C41 0.119(9) 0.070(7) 0.090(7) 0.032(6) 0.009(6) -0.001(6)
O15 0.048(4) 0.037(3) 0.057(4) 0.006(3) -0.005(3) 0.003(3)
C42 0.046(5) 0.065(5) 0.047(5) -0.001(4) -0.005(4) -0.019(4)
O16 0.155(8) 0.130(7) 0.168(8) -0.092(6) -0.119(6) 0.028(6)

loop_
_atom_type_symbol
_atom_type_description
_atom_type_scat_dispersion_real
_atom_type_scat_dispersion_imag
_atom_type_scat_source
C C 0.0033 0.0016 'International Tables Vol C Tables 4.2.6.8 and 6.1.1.4'
H H 0.0000 0.0000 'International Tables Vol C Tables 4.2.6.8 and 6.1.1.4'
N N 0.0061 0.0033 'International Tables Vol C Tables 4.2.6.8 and 6.1.1.4'
O O 0.0106 0.0060 'International Tables Vol C Tables 4.2.6.8 and 6.1.1.4'
Tb Tb -0.1723 4.1537 'International Tables Vol C Tables 4.2.6.8 and 6.1.1.4'
Cl Cl 0.1484 0.1585 'International Tables Vol C Tables 4.2.6.8 and 6.1.1.4'

loop_
_geom_angle_atom_site_label_1
_geom_angle_atom_site_label_2
_geom_angle_atom_site_label_3
_geom_angle
_geom_angle_site_symmetry_1
_geom_angle_site_symmetry_3
O3 Tb1 O11 154.21(16) 2_766 .
O3 Tb1 O2 130.32(16) 2_766 2_766
O11 Tb1 O2 72.70(15) . 2_766
O3 Tb1 O14 80.87(17) 2_766 .
O11 Tb1 O14 98.63(16) . .
O2 Tb1 O14 72.97(16) 2_766 .
O3 Tb1 O12 70.11(16) 2_766 2_766
O11 Tb1 O12 84.54(15) . 2_766
O2 Tb1 O12 138.98(15) 2_766 2_766
O14 Tb1 O12 77.46(16) . 2_766
O3 Tb1 O12 85.87(15) 2_766 .
O11 Tb1 O12 80.84(14) . .
O2 Tb1 O12 135.80(14) 2_766 .
O14 Tb1 O12 147.17(16) . .
O12 Tb1 O12 69.79(17) 2_766 .
O3 Tb1 O8 133.24(16) 2_766 .
O11 Tb1 O8 61.26(15) . .
O2 Tb1 O8 66.94(14) 2_766 .
O14 Tb1 O8 138.86(15) . .
O12 Tb1 O8 129.82(14) 2_766 .
O12 Tb1 O8 69.40(14) . .
O3 Tb1 N1 65.75(17) 2_766 2_766
O11 Tb1 N1 139.95(16) . 2_766
O2 Tb1 N1 69.19(17) 2_766 2_766
O14 Tb1 N1 81.75(19) . 2_766
O12 Tb1 N1 133.48(16) 2_766 2_766
O12 Tb1 N1 119.57(17) . 2_766
O8 Tb1 N1 92.25(16) . 2_766
O3 Tb1 Tb2 34.13(12) 2_766 2_766
O11 Tb1 Tb2 121.14(11) . 2_766
O2 Tb1 Tb2 143.29(10) 2_766 2_766
O14 Tb1 Tb2 71.37(12) . 2_766
O12 Tb1 Tb2 36.72(10) 2_766 2_766
O12 Tb1 Tb2 80.83(10) . 2_766
O8 Tb1 Tb2 149.56(10) . 2_766
N1 Tb1 Tb2 97.14(13) 2_766 2_766
O3 Tb1 Tb1 75.46(12) 2_766 2_766
O11 Tb1 Tb1 81.08(10) . 2_766
O2 Tb1 Tb1 153.77(11) 2_766 2_766
O14 Tb1 Tb1 112.37(13) . 2_766
O12 Tb1 Tb1 34.94(10) 2_766 2_766
O12 Tb1 Tb1 34.86(10) . 2_766
O8 Tb1 Tb1 100.10(10) . 2_766
N1 Tb1 Tb1 136.07(12) 2_766 2_766
Tb2 Tb1 Tb1 54.17(2) 2_766 2_766
O3 Tb2 O7 80.96(18) . .
O3 Tb2 O4 132.96(16) . .
O7 Tb2 O4 118.27(17) . .
O3 Tb2 O12 69.55(15) . .
O7 Tb2 O12 91.92(18) . .
O4 Tb2 O12 142.48(15) . .
O3 Tb2 O8 128.75(15) . .
O7 Tb2 O8 132.35(18) . .
O4 Tb2 O8 71.60(15) . .
O12 Tb2 O8 71.50(14) . .
O3 Tb2 O11 79.55(16) . .
O7 Tb2 O11 160.47(17) . .
O4 Tb2 O11 76.83(14) . .
O12 Tb2 O11 80.14(14) . .
O8 Tb2 O11 61.94(15) . .
O3 Tb2 N3 148.57(18) . .
O7 Tb2 N3 71.0(2) . .
O4 Tb2 N3 74.90(18) . .
O12 Tb2 N3 96.92(18) . .
O8 Tb2 N3 67.37(17) . .
O11 Tb2 N3 127.40(18) . .
O3 Tb2 N2 67.08(18) . .
O7 Tb2 N2 88.9(2) . .
O4 Tb2 N2 70.69(19) . .
O12 Tb2 N2 135.92(18) . .
O8 Tb2 N2 134.12(19) . .
O11 Tb2 N2 84.7(2) . .
N3 Tb2 N2 124.6(2) . .
O3 Tb2 Tb1 33.24(11) . 2_766
O7 Tb2 Tb1 80.06(13) . 2_766
O4 Tb2 Tb1 158.46(11) . 2_766
O12 Tb2 Tb1 37.04(11) . 2_766
O8 Tb2 Tb1 105.33(10) . 2_766
O11 Tb2 Tb1 82.97(10) . 2_766
N3 Tb2 Tb1 124.46(14) . 2_766
N2 Tb2 Tb1 100.31(15) . 2_766
O9 Tb3 O2 125.63(16) . 2_766
O9 Tb3 O4 92.21(16) . .
O2 Tb3 O4 138.24(15) 2_766 .
O9 Tb3 O11 156.13(16) . .
O2 Tb3 O11 72.71(15) 2_766 .
O4 Tb3 O11 77.42(15) . .
O9 Tb3 O13 79.24(17) . .
O2 Tb3 O13 114.38(17) 2_766 .
O4 Tb3 O13 87.00(17) . .
O11 Tb3 O13 78.80(15) . .
O9 Tb3 O8 134.97(17) . .
O2 Tb3 O8 68.98(14) 2_766 .
O4 Tb3 O8 71.52(15) . .
O11 Tb3 O8 62.21(15) . .
O13 Tb3 O8 138.38(16) . .
O9 Tb3 N4 73.69(18) . .
O2 Tb3 N4 78.72(17) 2_766 .
O4 Tb3 N4 98.79(17) . .
O11 Tb3 N4 128.72(15) . .
O13 Tb3 N4 152.47(16) . .
O8 Tb3 N4 68.11(16) . .
O9 Tb3 O1 72.91(16) . 2_766
O2 Tb3 O1 61.37(14) 2_766 2_766
O4 Tb3 O1 159.56(15) . 2_766
O11 Tb3 O1 110.67(15) . 2_766
O13 Tb3 O1 76.67(17) . 2_766
O8 Tb3 O1 128.92(14) . 2_766
N4 Tb3 O1 90.53(17) . 2_766
C2 O1 C1 117.0(5) . .
C2 O1 Tb3 113.8(4) . 2_766
C1 O1 Tb3 125.3(4) . 2_766
C7 O2 Tb3 122.7(4) . 2_766
C7 O2 Tb1 135.7(4) . 2_766
Tb3 O2 Tb1 101.47(16) 2_766 2_766
C10 O3 Tb1 124.6(4) . 2_766
C10 O3 Tb2 118.1(4) . .
Tb1 O3 Tb2 112.63(19) 2_766 .
C18 O4 Tb3 128.5(4) . .
C18 O4 Tb2 130.8(4) . .
Tb3 O4 Tb2 97.18(15) . .
C17 O5 C19 118.2(6) . .
C21 O6 C20 117.3(8) . .
C26 O7 Tb2 138.6(6) . .
C29 O8 Tb2 121.0(4) . .
C29 O8 Tb3 118.4(4) . .
Tb2 O8 Tb3 95.52(16) . .
C29 O8 Tb1 125.5(4) . .
Tb2 O8 Tb1 92.70(15) . .
Tb3 O8 Tb1 96.65(15) . .
C37 O9 Tb3 140.0(4) . .
C36 O10 C38 117.2(6) . .
Tb1 O11 Tb3 100.52(17) . .
Tb1 O11 Tb2 95.38(14) . .
Tb3 O11 Tb2 95.02(15) . .
Tb1 O11 H11C 120.1 . .
Tb3 O11 H11C 120.1 . .
Tb2 O11 H11C 120.1 . .
Tb2 O12 Tb1 106.24(17) . 2_766
Tb2 O12 Tb1 95.28(14) . .
Tb1 O12 Tb1 110.21(17) 2_766 .
Tb2 O12 H12B 114.4 . .
Tb1 O12 H12B 114.4 2_766 .
Tb1 O12 H12B 114.4 . .
C39 O13 Tb3 129.2(5) . .
C39 O13 H13A 109.5 . .
Tb3 O13 H13A 102.0 . .
C40 O14 Tb1 133.3(5) . .
C40 O14 H14B 109.5 . .
Tb1 O14 H14B 100.2 . .
C8 N1 C9 117.2(6) . .
C8 N1 Tb1 128.4(5) . 2_766
C9 N1 Tb1 109.5(4) . 2_766
C12 N2 C11 114.9(7) . .
C12 N2 Tb2 130.0(6) . .
C11 N2 Tb2 114.3(5) . .
C27 N3 C28 117.9(7) . .
C27 N3 Tb2 128.0(6) . .
C28 N3 Tb2 112.3(4) . .
C31 N4 C30 115.8(6) . .
C31 N4 Tb3 130.0(5) . .
C30 N4 Tb3 114.2(4) . .
O1 C1 H1B 109.5 . .
O1 C1 H1C 109.5 . .
H1B C1 H1C 109.5 . .
O1 C1 H1D 109.5 . .
H1B C1 H1D 109.5 . .
H1C C1 H1D 109.5 . .
C3 C2 O1 124.6(6) . .
C3 C2 C7 123.1(7) . .
O1 C2 C7 112.2(5) . .
C2 C3 C4 118.5(7) . .
C2 C3 H3A 120.7 . .
C4 C3 H3A 120.7 . .
C5 C4 C3 120.4(7) . .
C5 C4 H4A 119.8 . .
C3 C4 H4A 119.8 . .
C4 C5 C6 120.8(7) . .
C4 C5 H5A 119.6 . .
C6 C5 H5A 119.6 . .
C7 C6 C5 119.3(7) . .
C7 C6 C8 123.1(6) . .
C5 C6 C8 117.4(7) . .
O2 C7 C6 124.4(6) . .
O2 C7 C2 117.8(6) . .
C6 C7 C2 117.8(6) . .
N1 C8 C6 126.6(6) . .
N1 C8 H8A 116.7 . .
C6 C8 H8A 116.7 . .
N1 C9 C10 104.5(6) . .
N1 C9 H9A 110.9 . .
C10 C9 H9A 110.9 . .
N1 C9 H9B 110.9 . .
C10 C9 H9B 110.9 . .
H9A C9 H9B 108.9 . .
O3 C10 C11 111.8(8) . .
O3 C10 C9 110.3(7) . .
C11 C10 C9 115.0(8) . .
O3 C10 H10A 106.4 . .
C11 C10 H10A 106.4 . .
C9 C10 H10A 106.4 . .
N2 C11 C10 107.2(8) . .
N2 C11 H11A 110.3 . .
C10 C11 H11A 110.3 . .
N2 C11 H11B 110.3 . .
C10 C11 H11B 110.3 . .
H11A C11 H11B 108.5 . .
N2 C12 C13 126.7(8) . .
N2 C12 H12A 116.7 . .
C13 C12 H12A 116.7 . .
C18 C13 C14 120.2(7) . .
C18 C13 C12 123.8(6) . .
C14 C13 C12 116.0(7) . .
C15 C14 C13 120.2(8) . .
C15 C14 H14A 119.9 . .
C13 C14 H14A 119.9 . .
C14 C15 C16 121.0(7) . .
C14 C15 H15A 119.5 . .
C16 C15 H15A 119.5 . .
C15 C16 C17 119.4(8) . .
C15 C16 H16B 120.3 . .
C17 C16 H16B 120.3 . .
O5 C17 C16 123.3(7) . .
O5 C17 C18 115.2(6) . .
C16 C17 C18 121.5(8) . .
O4 C18 C13 122.1(6) . .
O4 C18 C17 120.3(7) . .
C13 C18 C17 117.6(6) . .
O5 C19 H19A 109.5 . .
O5 C19 H19B 109.5 . .
H19A C19 H19B 109.5 . .
O5 C19 H19C 109.5 . .
H19A C19 H19C 109.5 . .
H19B C19 H19C 109.5 . .
O6 C20 H20A 109.5 . .
O6 C20 H20B 109.5 . .
H20A C20 H20B 109.5 . .
O6 C20 H20C 109.5 . .
H20A C20 H20C 109.5 . .
H20B C20 H20C 109.5 . .
O6 C21 C22 126.1(9) . .
O6 C21 C26 109.7(8) . .
C22 C21 C26 124.2(10) . .
C23 C22 C21 120.9(9) . .
C23 C22 H22A 119.5 . .
C21 C22 H22A 119.5 . .
C24 C23 C22 121.0(8) . .
C24 C23 H23A 119.5 . .
C22 C23 H23A 119.5 . .
C23 C24 C25 118.7(9) . .
C23 C24 H24A 120.6 . .
C25 C24 H24A 120.6 . .
C24 C25 C27 116.2(9) . .
C24 C25 C26 122.9(9) . .
C27 C25 C26 120.9(7) . .
O7 C26 C21 122.3(10) . .
O7 C26 C25 125.8(8) . .
C21 C26 C25 112.0(9) . .
N3 C27 C25 127.3(9) . .
N3 C27 H27A 116.3 . .
C25 C27 H27A 116.3 . .
N3 C28 C29 111.3(6) . .
N3 C28 H28A 109.4 . .
C29 C28 H28A 109.4 . .
N3 C28 H28B 109.4 . .
C29 C28 H28B 109.4 . .
H28A C28 H28B 108.0 . .
O8 C29 C28 109.3(6) . .
O8 C29 C30 108.7(5) . .
C28 C29 C30 111.1(6) . .
O8 C29 H29A 109.3 . .
C28 C29 H29A 109.3 . .
C30 C29 H29A 109.3 . .
N4 C30 C29 108.8(6) . .
N4 C30 H30A 109.9 . .
C29 C30 H30A 109.9 . .
N4 C30 H30B 109.9 . .
C29 C30 H30B 109.9 . .
H30A C30 H30B 108.3 . .
N4 C31 C32 125.9(7) . .
N4 C31 H31A 117.0 . .
C32 C31 H31A 117.0 . .
C37 C32 C33 119.9(6) . .
C37 C32 C31 123.9(6) . .
C33 C32 C31 116.2(7) . .
C34 C33 C32 121.8(8) . .
C34 C33 H33A 119.1 . .
C32 C33 H33A 119.1 . .
C33 C34 C35 119.4(7) . .
C33 C34 H34A 120.3 . .
C35 C34 H34A 120.3 . .
C36 C35 C34 120.6(7) . .
C36 C35 H35A 119.7 . .
C34 C35 H35A 119.7 . .
C35 C36 O10 125.0(7) . .
C35 C36 C37 121.9(7) . .
O10 C36 C37 113.1(6) . .
O9 C37 C32 123.4(6) . .
O9 C37 C36 120.2(6) . .
C32 C37 C36 116.4(6) . .
O10 C38 H38A 109.5 . .
O10 C38 H38B 109.5 . .
H38A C38 H38B 109.5 . .
O10 C38 H38C 109.5 . .
H38A C38 H38C 109.5 . .
H38B C38 H38C 109.5 . .
O13 C39 H39A 109.5 . .
O13 C39 H39B 109.5 . .
H39A C39 H39B 109.5 . .
O13 C39 H39C 109.5 . .
H39A C39 H39C 109.5 . .
H39B C39 H39C 109.5 . .
O14 C40 H40A 109.5 . .
O14 C40 H40B 109.5 . .
H40A C40 H40B 109.5 . .
O14 C40 H40C 109.5 . .
H40A C40 H40C 109.5 . .
H40B C40 H40C 109.5 . .
O15 C41 H41A 109.5 . .
O15 C41 H41B 109.5 . .
H41A C41 H41B 109.5 . .
O15 C41 H41C 109.5 . .
H41A C41 H41C 109.5 . .
H41B C41 H41C 109.5 . .
C41 O15 H15B 109.5 . .
O16 C42 H42B 109.5 . .
O16 C42 H42C 109.5 . .
H42B C42 H42C 109.5 . .
O16 C42 H42D 109.5 . .
H42B C42 H42D 109.5 . .
H42C C42 H42D 109.5 . .
C42 O16 H16A 109.5 . .

loop_
_geom_bond_atom_site_label_1
_geom_bond_atom_site_label_2
_geom_bond_distance
_geom_bond_site_symmetry_2
Tb1 O3 2.285(4) 2_766
Tb1 O11 2.377(4) .
Tb1 O2 2.392(4) 2_766
Tb1 O14 2.405(5) .
Tb1 O12 2.414(4) 2_766
Tb1 O12 2.419(4) .
Tb1 O8 2.509(4) .
Tb1 N1 2.572(6) 2_766
Tb1 Tb2 3.8479(15) 2_766
Tb1 Tb1 3.9643(11) 2_766
Tb2 O3 2.339(5) .
Tb2 O7 2.358(6) .
Tb2 O4 2.382(4) .
Tb2 O12 2.396(4) .
Tb2 O8 2.407(4) .
Tb2 O11 2.435(4) .
Tb2 N3 2.551(6) .
Tb2 N2 2.553(7) .
Tb2 Tb1 3.8479(15) 2_766
Tb3 O9 2.236(4) .
Tb3 O2 2.360(4) 2_766
Tb3 O4 2.379(4) .
Tb3 O11 2.407(4) .
Tb3 O13 2.413(5) .
Tb3 O8 2.416(4) .
Tb3 N4 2.483(6) .
Tb3 O1 2.635(5) 2_766
O1 C2 1.389(8) .
O1 C1 1.440(8) .
O1 Tb3 2.635(5) 2_766
O2 C7 1.314(8) .
O2 Tb3 2.360(4) 2_766
O2 Tb1 2.392(4) 2_766
O3 C10 1.404(10) .
O3 Tb1 2.285(4) 2_766
O4 C18 1.332(8) .
O5 C17 1.375(10) .
O5 C19 1.415(10) .
O6 C21 1.380(11) .
O6 C20 1.461(11) .
O7 C26 1.154(11) .
O8 C29 1.427(8) .
O9 C37 1.296(8) .
O10 C36 1.379(9) .
O10 C38 1.422(8) .
O11 H11C 0.9800 .
O12 Tb1 2.414(4) 2_766
O12 H12B 0.9800 .
O13 C39 1.439(9) .
O13 H13A 0.8200 .
O14 C40 1.422(9) .
O14 H14B 0.8200 .
N1 C8 1.287(9) .
N1 C9 1.464(9) .
N1 Tb1 2.572(6) 2_766
N2 C12 1.278(10) .
N2 C11 1.463(12) .
N3 C27 1.295(10) .
N3 C28 1.470(10) .
N4 C31 1.299(9) .
N4 C30 1.469(8) .
C1 H1B 0.9600 .
C1 H1C 0.9600 .
C1 H1D 0.9600 .
C2 C3 1.363(10) .
C2 C7 1.419(9) .
C3 C4 1.403(12) .
C3 H3A 0.9300 .
C4 C5 1.379(12) .
C4 H4A 0.9300 .
C5 C6 1.419(10) .
C5 H5A 0.9300 .
C6 C7 1.396(10) .
C6 C8 1.446(10) .
C8 H8A 0.9300 .
C9 C10 1.507(12) .
C9 H9A 0.9700 .
C9 H9B 0.9700 .
C10 C11 1.493(8) .
C10 H10A 0.9800 .
C11 H11A 0.9700 .
C11 H11B 0.9700 .
C12 C13 1.442(11) .
C12 H12A 0.9300 .
C13 C18 1.403(10) .
C13 C14 1.425(9) .
C14 C15 1.353(12) .
C14 H14A 0.9300 .
C15 C16 1.390(13) .
C15 H15A 0.9300 .
C16 C17 1.397(10) .
C16 H16B 0.9300 .
C17 C18 1.406(10) .
C19 H19A 0.9600 .
C19 H19B 0.9600 .
C19 H19C 0.9600 .
C20 H20A 0.9600 .
C20 H20B 0.9600 .
C20 H20C 0.9600 .
C21 C22 1.381(12) .
C21 C26 1.436(12) .
C22 C23 1.377(14) .
C22 H22A 0.9300 .
C23 C24 1.372(13) .
C23 H23A 0.9300 .
C24 C25 1.434(11) .
C24 H24A 0.9300 .
C25 C27 1.452(13) .
C25 C26 1.476(14) .
C27 H27A 0.9300 .
C28 C29 1.512(10) .
C28 H28A 0.9700 .
C28 H28B 0.9700 .
C29 C30 1.538(10) .
C29 H29A 0.9800 .
C30 H30A 0.9700 .
C30 H30B 0.9700 .
C31 C32 1.459(9) .
C31 H31A 0.9300 .
C32 C37 1.408(10) .
C32 C33 1.422(10) .
C33 C34 1.352(10) .
C33 H33A 0.9300 .
C34 C35 1.390(12) .
C34 H34A 0.9300 .
C35 C36 1.373(11) .
C35 H35A 0.9300 .
C36 C37 1.431(9) .
C38 H38A 0.9600 .
C38 H38B 0.9600 .
C38 H38C 0.9600 .
C39 H39A 0.9600 .
C39 H39B 0.9600 .
C39 H39C 0.9600 .
C40 H40A 0.9600 .
C40 H40B 0.9600 .
C40 H40C 0.9600 .
C41 O15 1.492(15) .
C41 H41A 0.9600 .
C41 H41B 0.9600 .
C41 H41C 0.9600 .
O15 H15B 0.8200 .
C42 O16 1.648(9) .
C42 H42B 0.9600 .
C42 H42C 0.9600 .
C42 H42D 0.9600 .
O16 H16A 0.8200 .
